data_1556685
loop_
_publ_author_name
'Alrefai, R.'
'Eggenweiler, H.'
'Schubert, H.'
'Berkefeld, A.'

_publ_section_title
;
 Understanding Factors that Control the Structural (Dis)Assembly of
 Sulphur-Bridged Bimetallic Sites
;
_journal_name_full Inorganics
_journal_page_first 42
_journal_paper_doi 10.3390/inorganics7040042
_journal_volume 7
_journal_year 2019
_chemical_formula_sum 'C38 H44 F6 N Ni O4 P S3'
_chemical_formula_weight 878.60
_space_group_crystal_system triclinic
_space_group_IT_number 2
_space_group_name_Hall '-P 1'
_space_group_name_H-M_alt 'P -1'
_atom_sites_solution_hydrogens geom
_cell_angle_alpha 104.2780(10)
_cell_angle_beta 98.5920(10)
_cell_angle_gamma 97.9580(10)
_cell_formula_units_Z 2
_cell_length_a 8.9541(3)
_cell_length_b 14.1570(4)
_cell_length_c 16.8972(5)
_cell_measurement_reflns_used 9770
_cell_measurement_temperature 100(2)
_cell_measurement_theta_max 30.09
_cell_measurement_theta_min 3.37
_cell_volume 2017.85(11)
_computing_cell_refinement 'Bruker SAINT'
_computing_data_collection 'Bruker APEX2'
_computing_data_reduction 'Bruker SAINT'
_computing_structure_refinement 'SHELXL-2018/1 (Sheldrick, 2018)'
_computing_structure_solution 'SHELXT 2014/4 (Sheldrick, 2014)'
_diffrn_ambient_temperature 100(2)
_diffrn_detector_area_resol_mean 8.3333
_diffrn_measured_fraction_theta_full 0.995
_diffrn_measured_fraction_theta_max 0.991
_diffrn_measurement_device_type 'Bruker APEX-II CCD'
_diffrn_measurement_method '\f and \w scans'
_diffrn_radiation_type MoK\a
_diffrn_radiation_wavelength 0.71073
_diffrn_reflns_av_R_equivalents 0.0241
_diffrn_reflns_av_unetI/netI 0.0179
_diffrn_reflns_Laue_measured_fraction_full 0.995
_diffrn_reflns_Laue_measured_fraction_max 0.991
_diffrn_reflns_limit_h_max 12
_diffrn_reflns_limit_h_min -12
_diffrn_reflns_limit_k_max 19
_diffrn_reflns_limit_k_min -19
_diffrn_reflns_limit_l_max 23
_diffrn_reflns_limit_l_min -23
_diffrn_reflns_number 63353
_diffrn_reflns_point_group_measured_fraction_full 0.995
_diffrn_reflns_point_group_measured_fraction_max 0.991
_diffrn_reflns_theta_full 25.242
_diffrn_reflns_theta_max 30.096
_diffrn_reflns_theta_min 3.467
_diffrn_source_type 'fine-focus sealed tube'
_exptl_absorpt_coefficient_mu 0.743
_exptl_absorpt_correction_T_max 0.7460
_exptl_absorpt_correction_T_min 0.7002
_exptl_absorpt_correction_type multi-scan
_exptl_absorpt_process_details 'SADABS V2008/1 (Bruker AXS)'
_exptl_crystal_colour red
_exptl_crystal_density_diffrn 1.446
_exptl_crystal_density_method 'not measured'
_exptl_crystal_description prism
_exptl_crystal_F_000 912
_exptl_crystal_size_max 0.406
_exptl_crystal_size_mid 0.197
_exptl_crystal_size_min 0.126
_refine_diff_density_max 0.465
_refine_diff_density_min -0.388
_refine_diff_density_rms 0.053
_refine_ls_extinction_coef .
_refine_ls_extinction_method none
_refine_ls_goodness_of_fit_ref 1.013
_refine_ls_hydrogen_treatment constr
_refine_ls_matrix_type full
_refine_ls_number_parameters 650
_refine_ls_number_reflns 11759
_refine_ls_number_restraints 1
_refine_ls_restrained_S_all 1.013
_refine_ls_R_factor_all 0.0355
_refine_ls_R_factor_gt 0.0299
_refine_ls_shift/su_max 0.008
_refine_ls_shift/su_mean 0.000
_refine_ls_structure_factor_coef Fsqd
_refine_ls_weighting_details 'w=1/[\s^2^(Fo^2^)+(0.0442P)^2^+0.8614P] where P=(Fo^2^+2Fc^2^)/3'
_refine_ls_weighting_scheme calc
_refine_ls_wR_factor_gt 0.0788
_refine_ls_wR_factor_ref 0.0824
_reflns_Friedel_coverage 0.000
_reflns_Friedel_fraction_full .
_reflns_Friedel_fraction_max .
_reflns_number_gt 10418
_reflns_number_total 11759
_reflns_threshold_expression 'I > 2\s(I)'
_cod_data_source_file Inorganics-2019-7-42.cif
_cod_data_source_block 2
_cod_database_code 1556685
_shelx_space_group_comment
;
The symmetry employed for this shelxl refinement is uniquely defined
by the following loop, which should always be used as a source of
symmetry information in preference to the above space-group names.
They are only intended as comments.
;
_shelx_estimated_absorpt_t_min 0.752
_shelx_estimated_absorpt_t_max 0.912

loop_
_space_group_symop_operation_xyz
'x, y, z'
'-x, -y, -z'

loop_
_atom_site_label
_atom_site_type_symbol
_atom_site_fract_x
_atom_site_fract_y
_atom_site_fract_z
_atom_site_U_iso_or_equiv
_atom_site_adp_type
_atom_site_occupancy
_atom_site_site_symmetry_order
_atom_site_calc_flag
_atom_site_refinement_flags_posn
_atom_site_refinement_flags_adp
_atom_site_refinement_flags_occupancy
_atom_site_disorder_assembly
_atom_site_disorder_group
C00T C 0.83138(13) 0.20782(9) 0.74782(7) 0.0182(2) Uani 1 1 d . . . . .
C1 C 0.71913(13) 0.23274(8) 0.69021(7) 0.0161(2) Uani 1 1 d . . . . .
C2 C 0.61152(14) 0.15762(9) 0.62694(7) 0.0182(2) Uani 1 1 d . . . . .
C3 C 0.60703(15) 0.05885(9) 0.62805(7) 0.0205(2) Uani 1 1 d . . . . .
H3 H 0.533818 0.008190 0.587814 0.025 Uiso 1 1 calc R U . . .
C4 C 0.70957(15) 0.03302(9) 0.68800(8) 0.0209(2) Uani 1 1 d . . . . .
C5 C 0.82281(14) 0.10768(9) 0.74577(8) 0.0205(2) Uani 1 1 d . . . . .
H5 H 0.894729 0.089543 0.784069 0.025 Uiso 1 1 calc R U . . .
C6 C 0.70696(18) -0.07412(10) 0.68536(9) 0.0289(3) Uani 1 1 d . . . . .
H6A H 0.603806 -0.112377 0.659729 0.043 Uiso 1 1 calc R U . . .
H6B H 0.734136 -0.079981 0.742101 0.043 Uiso 1 1 calc R U . . .
H6C H 0.781254 -0.099837 0.652539 0.043 Uiso 1 1 calc R U . . .
C7 C 0.95000(15) 0.28625(10) 0.81089(8) 0.0246(2) Uani 1 1 d . . . . .
H7A H 0.986113 0.260654 0.857757 0.037 Uiso 1 1 calc R U . . .
H7B H 0.904648 0.344710 0.830937 0.037 Uiso 1 1 calc R U . . .
H7C H 1.036780 0.304658 0.785212 0.037 Uiso 1 1 calc R U . . .
C8 C 0.49982(16) 0.18468(10) 0.56434(8) 0.0251(2) Uani 1 1 d . . . . .
H8A H 0.553822 0.205281 0.523309 0.038 Uiso 1 1 calc R U . . .
H8B H 0.454050 0.239329 0.592760 0.038 Uiso 1 1 calc R U . . .
H8C H 0.418711 0.127095 0.536111 0.038 Uiso 1 1 calc R U . . .
C9 C 0.69975(13) 0.33808(8) 0.70149(7) 0.0174(2) Uani 1 1 d . . . . .
C10 C 0.60124(13) 0.37039(8) 0.75513(7) 0.0172(2) Uani 1 1 d . . . . .
C11 C 0.76395(14) 0.39962(9) 0.65781(8) 0.0200(2) Uani 1 1 d . . . . .
H11 H 0.830089 0.376253 0.621349 0.024 Uiso 1 1 calc R U . . .
C12 C 0.73233(14) 0.49560(9) 0.66691(8) 0.0204(2) Uani 1 1 d . . . . .
C13 C 0.63727(14) 0.52705(9) 0.72262(8) 0.0204(2) Uani 1 1 d . . . . .
H13 H 0.617228 0.592606 0.731001 0.024 Uiso 1 1 calc R U . . .
C14 C 0.57020(13) 0.46662(8) 0.76667(7) 0.0180(2) Uani 1 1 d . . . . .
C15 C 0.46162(14) 0.50301(8) 0.82108(7) 0.0178(2) Uani 1 1 d . . . . .
C16 C 0.30357(14) 0.48272(9) 0.78783(8) 0.0218(2) Uani 1 1 d . . . . .
C17 C 0.24370(17) 0.42186(12) 0.69936(10) 0.0331(3) Uani 1 1 d . . . . .
H17A H 0.131461 0.413846 0.687089 0.050 Uiso 1 1 calc R U . . .
H17B H 0.273163 0.356533 0.691726 0.050 Uiso 1 1 calc R U . . .
H17C H 0.287452 0.455537 0.661621 0.050 Uiso 1 1 calc R U . . .
C18 C 0.20311(16) 0.52036(10) 0.83811(10) 0.0271(3) Uani 1 1 d . . . . .
H18 H 0.096418 0.508551 0.815394 0.033 Uiso 1 1 calc R U . . .
C19 C 0.25575(17) 0.57466(10) 0.92056(10) 0.0285(3) Uani 1 1 d . . . . .
C20 C 0.41200(17) 0.59231(9) 0.95244(9) 0.0262(3) Uani 1 1 d . . . . .
H20 H 0.448792 0.628389 1.009044 0.031 Uiso 1 1 calc R U . . .
C21 C 0.51673(15) 0.55855(8) 0.90369(8) 0.0209(2) Uani 1 1 d . . . . .
C22 C 0.68626(16) 0.58271(11) 0.93991(9) 0.0303(3) Uani 1 1 d . . . . .
H22A H 0.732086 0.523842 0.922299 0.045 Uiso 1 1 calc R U . . .
H22B H 0.701514 0.603495 1.000770 0.045 Uiso 1 1 calc R U . . .
H22C H 0.735410 0.636509 0.920219 0.045 Uiso 1 1 calc R U . . .
C23 C 0.1452(2) 0.61202(13) 0.97530(13) 0.0451(4) Uani 1 1 d . . . . .
H23A H 0.047321 0.611714 0.940356 0.068 Uiso 1 1 calc R U . . .
H23B H 0.188824 0.679735 1.009440 0.068 Uiso 1 1 calc R U . . .
H23C H 0.128026 0.568795 1.011554 0.068 Uiso 1 1 calc R U . . .
C24 C 0.79678(16) 0.56225(10) 0.61631(8) 0.0243(2) Uani 1 1 d D . . . .
C28 C 0.5290(2) 0.12783(12) 0.93681(9) 0.0403(4) Uani 1 1 d . . . . .
H28A H 0.539025 0.200152 0.953075 0.060 Uiso 1 1 calc R U . . .
H28B H 0.457393 0.099042 0.966774 0.060 Uiso 1 1 calc R U . . .
H28C H 0.629756 0.110015 0.950615 0.060 Uiso 1 1 calc R U . . .
C29 C 0.25902(17) 0.09786(10) 0.81239(11) 0.0320(3) Uani 1 1 d . . . . .
H29A H 0.211874 0.073567 0.753215 0.048 Uiso 1 1 calc R U . . .
H29B H 0.202465 0.060860 0.843961 0.048 Uiso 1 1 calc R U . . .
H29C H 0.255620 0.168513 0.832405 0.048 Uiso 1 1 calc R U . . .
C30 C 0.44356(14) -0.05231(9) 0.80368(8) 0.0205(2) Uani 1 1 d . . . . .
C31 C 0.53350(17) -0.09529(11) 0.85461(9) 0.0287(3) Uani 1 1 d . . . . .
H31 H 0.607623 -0.054682 0.901028 0.034 Uiso 1 1 calc R U . . .
C32 C 0.5138(2) -0.19811(13) 0.83692(12) 0.0421(4) Uani 1 1 d . . . . .
H32 H 0.574247 -0.227544 0.871839 0.050 Uiso 1 1 calc R U . . .
C33 C 0.4084(2) -0.25721(11) 0.76977(15) 0.0475(5) Uani 1 1 d . . . . .
H33 H 0.394243 -0.327286 0.758957 0.057 Uiso 1 1 calc R U . . .
C34 C 0.3228(2) -0.21507(12) 0.71785(14) 0.0480(5) Uani 1 1 d . . . . .
H34 H 0.251940 -0.256271 0.670298 0.058 Uiso 1 1 calc R U . . .
C35 C 0.33956(17) -0.11261(10) 0.73464(11) 0.0343(3) Uani 1 1 d . . . . .
H35 H 0.279778 -0.083915 0.698816 0.041 Uiso 1 1 calc R U . . .
C100 C 0.7272(4) 0.65594(19) 0.6258(2) 0.0531(8) Uani 0.796(3) 1 d . . P A 1
H10A H 0.615566 0.637656 0.606883 0.080 Uiso 0.796(3) 1 calc R U P A 1
H10B H 0.750593 0.694274 0.684417 0.080 Uiso 0.796(3) 1 calc R U P A 1
H10C H 0.770726 0.696092 0.592247 0.080 Uiso 0.796(3) 1 calc R U P A 1
C101 C 0.9692(3) 0.5928(2) 0.64601(18) 0.0543(8) Uani 0.796(3) 1 d . . P A 1
H10D H 0.991536 0.629193 0.705095 0.082 Uiso 0.796(3) 1 calc R U P A 1
H10E H 1.016421 0.533526 0.638351 0.082 Uiso 0.796(3) 1 calc R U P A 1
H10F H 1.011019 0.635349 0.613784 0.082 Uiso 0.796(3) 1 calc R U P A 1
C102 C 0.7582(4) 0.50549(17) 0.52470(13) 0.0496(7) Uani 0.796(3) 1 d . . P A 1
H10G H 0.646471 0.486479 0.506764 0.074 Uiso 0.796(3) 1 calc R U P A 1
H10H H 0.799000 0.547618 0.491851 0.074 Uiso 0.796(3) 1 calc R U P A 1
H10I H 0.804402 0.445795 0.516417 0.074 Uiso 0.796(3) 1 calc R U P A 1
C200 C 0.6658(9) 0.5999(8) 0.5683(6) 0.042(2) Uani 0.204(3) 1 d . . P A 2
H20A H 0.595645 0.543349 0.528298 0.062 Uiso 0.204(3) 1 calc R U P A 2
H20B H 0.609097 0.635307 0.607846 0.062 Uiso 0.204(3) 1 calc R U P A 2
H20C H 0.710051 0.644901 0.538688 0.062 Uiso 0.204(3) 1 calc R U P A 2
C202 C 0.8778(12) 0.5114(6) 0.5470(7) 0.0451(4) Uani 0.204(3) 1 d . . P A 2
H20D H 0.809166 0.451176 0.511162 0.068 Uiso 0.204(3) 1 calc R U P A 2
H20E H 0.903457 0.556886 0.513756 0.068 Uiso 0.204(3) 1 calc R U P A 2
H20F H 0.972170 0.493847 0.572350 0.068 Uiso 0.204(3) 1 calc R U P A 2
C201 C 0.8953(13) 0.6570(8) 0.6754(6) 0.058(3) Uani 0.204(3) 1 d D . P A 2
H20G H 0.936611 0.699683 0.643168 0.088 Uiso 0.204(3) 1 calc R U P A 2
H20H H 0.832384 0.691960 0.711253 0.088 Uiso 0.204(3) 1 calc R U P A 2
H20I H 0.980296 0.640200 0.709893 0.088 Uiso 0.204(3) 1 calc R U P A 2
S1 S 0.51048(4) 0.28789(2) 0.80449(2) 0.02197(7) Uani 1 1 d . . . . .
N1 N -0.0922(3) 0.9908(2) 0.98421(17) 0.0336(5) Uani 0.5 1 d . . P B -1
S2 S -0.0321(5) 0.8935(4) 0.9948(2) 0.0387(9) Uani 0.5 1 d . . P B -1
S20 S 0.0153(5) 1.0954(4) 1.0051(2) 0.0262(4) Uani 0.5 1 d . . P B -1
C37 C 0.0304(15) 0.8490(10) 0.8989(8) 0.052(3) Uani 0.5 1 d . . P B -1
C370 C -0.0116(10) 1.1580(7) 1.1118(6) 0.0214(11) Uani 0.5 1 d . . P B -1
F500 F 0.1341(7) 0.9049(3) 0.8836(3) 0.135(2) Uani 0.5 1 d . . P B -1
F501 F 0.0630(6) 0.7601(2) 0.88818(18) 0.0921(13) Uani 0.5 1 d . . P B -1
F502 F -0.0943(6) 0.8306(5) 0.8324(2) 0.134(2) Uani 0.5 1 d . . P B -1
F100 F 0.0726(3) 1.24475(16) 1.13777(13) 0.0462(5) Uani 0.5 1 d . . P B -1
F101 F 0.0239(3) 1.10431(18) 1.16154(13) 0.0376(5) Uani 0.5 1 d . . P B -1
F102 F -0.1590(2) 1.1637(2) 1.10858(13) 0.0456(5) Uani 0.5 1 d . . P B -1
O40 O -0.0547(4) 1.1509(3) 0.95377(16) 0.0483(7) Uani 0.5 1 d . . P B -1
O200 O -0.1625(5) 0.8230(2) 0.9944(2) 0.0798(12) Uani 0.5 1 d . . P B -1
O41 O 0.1750(2) 1.0981(2) 1.01280(15) 0.0391(5) Uani 0.5 1 d . . P B -1
O201 O 0.1015(4) 0.9074(3) 1.05553(18) 0.0562(8) Uani 0.5 1 d . . P B -1
P1 P 0.45725(4) 0.08054(2) 0.82646(2) 0.01847(6) Uani 1 1 d . . . . .
O5 O 1.0524(3) -0.0771(2) 0.62126(17) 0.0372(6) Uani 0.5 1 d . . P C -1
O2 O 1.1890(2) -0.01691(17) 0.52111(16) 0.0370(5) Uani 0.5 1 d . . P C -1
O3 O 0.9554(3) 0.0380(2) 0.39265(15) 0.0298(5) Uani 0.5 1 d . . P C -1
O1 O 0.7367(2) 0.08288(16) 0.45701(13) 0.0295(4) Uani 0.5 1 d . . P C -1
F200 F 0.9627(3) -0.17389(17) 0.39046(13) 0.0415(5) Uani 0.5 1 d . . P C -1
F201 F 1.0915(3) -0.23375(17) 0.47815(18) 0.0517(6) Uani 0.5 1 d . . P C -1
F202 F 0.8546(4) -0.22471(19) 0.4806(2) 0.0335(6) Uani 0.5 1 d . . P C -1
F400 F 1.1528(4) 0.1909(2) 0.5253(3) 0.0434(8) Uani 0.5 1 d . . P C -1
F401 F 0.9631(3) 0.25601(16) 0.48802(17) 0.0498(6) Uani 0.5 1 d . . P C -1
F402 F 0.9807(3) 0.21327(17) 0.60116(14) 0.0438(5) Uani 0.5 1 d . . P C -1
S100 S 0.89085(10) 0.06458(6) 0.46569(4) 0.02055(14) Uani 0.5 1 d . . P C -1
N2 N 0.9089(2) -0.00122(16) 0.52799(13) 0.0204(4) Uani 0.5 1 d . . P C -1
S10 S 1.04830(10) -0.05555(6) 0.54274(5) 0.02359(15) Uani 0.5 1 d . . P C -1
C36 C 0.9922(14) -0.1871(10) 0.4685(10) 0.0237(16) Uani 0.5 1 d . . P C -1
C360 C 1.0118(17) 0.1770(11) 0.5224(11) 0.036(3) Uani 0.5 1 d . . P C -1
Ni1 Ni 0.59325(2) 0.15255(2) 0.75416(2) 0.01521(4) Uani 1 1 d . . . . .

loop_
_atom_site_aniso_label
_atom_site_aniso_U_11
_atom_site_aniso_U_22
_atom_site_aniso_U_33
_atom_site_aniso_U_23
_atom_site_aniso_U_13
_atom_site_aniso_U_12
C00T 0.0188(5) 0.0197(5) 0.0192(5) 0.0071(4) 0.0081(4) 0.0058(4)
C1 0.0194(5) 0.0148(5) 0.0180(5) 0.0068(4) 0.0094(4) 0.0055(4)
C2 0.0225(5) 0.0179(5) 0.0165(5) 0.0052(4) 0.0076(4) 0.0064(4)
C3 0.0262(6) 0.0162(5) 0.0197(5) 0.0027(4) 0.0086(4) 0.0052(4)
C4 0.0274(6) 0.0168(5) 0.0239(6) 0.0077(4) 0.0132(5) 0.0095(4)
C5 0.0227(6) 0.0223(6) 0.0223(5) 0.0101(4) 0.0098(4) 0.0103(4)
C6 0.0407(8) 0.0170(6) 0.0373(7) 0.0112(5) 0.0196(6) 0.0135(5)
C7 0.0217(6) 0.0262(6) 0.0250(6) 0.0075(5) 0.0041(4) 0.0013(5)
C8 0.0288(6) 0.0253(6) 0.0223(6) 0.0083(5) 0.0021(5) 0.0079(5)
C9 0.0201(5) 0.0141(5) 0.0200(5) 0.0061(4) 0.0068(4) 0.0046(4)
C10 0.0211(5) 0.0131(5) 0.0200(5) 0.0068(4) 0.0082(4) 0.0033(4)
C11 0.0218(5) 0.0188(5) 0.0236(6) 0.0090(4) 0.0104(4) 0.0057(4)
C12 0.0222(5) 0.0173(5) 0.0256(6) 0.0106(4) 0.0089(4) 0.0035(4)
C13 0.0242(6) 0.0141(5) 0.0263(6) 0.0087(4) 0.0092(4) 0.0049(4)
C14 0.0204(5) 0.0136(5) 0.0222(5) 0.0059(4) 0.0077(4) 0.0042(4)
C15 0.0219(5) 0.0111(5) 0.0239(5) 0.0070(4) 0.0096(4) 0.0046(4)
C16 0.0228(6) 0.0159(5) 0.0290(6) 0.0091(4) 0.0074(5) 0.0037(4)
C17 0.0278(7) 0.0343(7) 0.0323(7) 0.0059(6) 0.0010(5) -0.0004(5)
C18 0.0223(6) 0.0216(6) 0.0443(8) 0.0155(5) 0.0136(5) 0.0072(5)
C19 0.0360(7) 0.0178(6) 0.0418(8) 0.0128(5) 0.0243(6) 0.0121(5)
C20 0.0387(7) 0.0144(5) 0.0276(6) 0.0043(5) 0.0152(5) 0.0053(5)
C21 0.0258(6) 0.0132(5) 0.0249(6) 0.0062(4) 0.0083(5) 0.0024(4)
C22 0.0276(7) 0.0306(7) 0.0300(7) 0.0089(5) 0.0025(5) -0.0018(5)
C23 0.0538(10) 0.0358(8) 0.0641(11) 0.0203(8) 0.0422(9) 0.0244(7)
C24 0.0281(6) 0.0221(6) 0.0291(6) 0.0145(5) 0.0127(5) 0.0051(5)
C28 0.0699(12) 0.0281(7) 0.0189(6) 0.0063(5) 0.0092(7) -0.0049(7)
C29 0.0287(7) 0.0232(6) 0.0537(9) 0.0162(6) 0.0233(6) 0.0100(5)
C30 0.0219(5) 0.0158(5) 0.0277(6) 0.0111(4) 0.0080(4) 0.0040(4)
C31 0.0318(7) 0.0326(7) 0.0324(7) 0.0200(6) 0.0131(5) 0.0146(5)
C32 0.0493(10) 0.0375(8) 0.0647(11) 0.0375(8) 0.0324(9) 0.0265(7)
C33 0.0413(9) 0.0175(6) 0.0955(15) 0.0224(8) 0.0337(10) 0.0097(6)
C34 0.0321(8) 0.0204(7) 0.0794(14) -0.0022(7) 0.0050(8) -0.0010(6)
C35 0.0295(7) 0.0212(6) 0.0459(9) 0.0037(6) -0.0042(6) 0.0054(5)
C100 0.0775(19) 0.0383(12) 0.0740(19) 0.0412(13) 0.0496(16) 0.0274(12)
C101 0.0318(11) 0.0755(19) 0.0663(16) 0.0520(15) 0.0057(10) -0.0103(11)
C102 0.085(2) 0.0394(11) 0.0273(10) 0.0176(9) 0.0142(10) 0.0000(11)
C200 0.031(4) 0.063(6) 0.051(5) 0.044(5) 0.017(3) 0.015(4)
C202 0.0538(10) 0.0358(8) 0.0641(11) 0.0203(8) 0.0422(9) 0.0244(7)
C201 0.054(6) 0.058(6) 0.054(5) 0.030(5) -0.003(4) -0.034(5)
S1 0.03153(16) 0.01324(12) 0.02840(15) 0.00891(11) 0.01927(12) 0.00789(11)
N1 0.0246(11) 0.0359(13) 0.0356(13) 0.0021(10) 0.0037(10) 0.0067(10)
S2 0.061(2) 0.0302(9) 0.0313(9) 0.0113(6) 0.0222(9) 0.0092(10)
S20 0.0288(6) 0.0334(11) 0.0217(7) 0.0152(5) 0.0049(5) 0.0089(7)
C37 0.080(7) 0.043(4) 0.036(4) 0.021(3) 0.002(3) 0.015(4)
C370 0.0261(18) 0.028(2) 0.0124(18) 0.0052(14) 0.0074(16) 0.0084(14)
F500 0.217(5) 0.062(2) 0.155(4) 0.016(2) 0.162(4) 0.011(3)
F501 0.189(4) 0.0649(19) 0.0558(16) 0.0292(14) 0.049(2) 0.083(3)
F502 0.146(4) 0.212(6) 0.0365(16) -0.014(3) -0.010(2) 0.125(4)
F100 0.0594(14) 0.0360(11) 0.0356(11) 0.0047(8) 0.0080(10) -0.0064(10)
F101 0.0464(13) 0.0474(12) 0.0209(9) 0.0184(9) 0.0038(8) 0.0016(9)
F102 0.0340(11) 0.0666(16) 0.0374(11) 0.0082(10) 0.0140(8) 0.0168(10)
O40 0.082(2) 0.0512(17) 0.0248(12) 0.0193(13) 0.0112(12) 0.0368(16)
O200 0.112(3) 0.0345(15) 0.086(2) -0.0050(15) 0.064(2) -0.0192(16)
O41 0.0253(11) 0.0546(15) 0.0429(13) 0.0206(11) 0.0150(9) 0.0039(9)
O201 0.090(2) 0.0477(17) 0.0357(14) 0.0207(14) -0.0043(14) 0.0279(17)
P1 0.02485(15) 0.01415(13) 0.01933(14) 0.00721(11) 0.00877(11) 0.00357(10)
O5 0.0379(13) 0.0495(17) 0.0274(12) 0.0148(12) 0.0011(9) 0.0164(12)
O2 0.0174(9) 0.0353(11) 0.0567(14) 0.0097(10) 0.0102(9) 0.0012(8)
O3 0.0308(11) 0.0419(15) 0.0189(11) 0.0089(10) 0.0107(8) 0.0067(10)
O1 0.0192(9) 0.0399(11) 0.0330(10) 0.0153(9) 0.0056(7) 0.0070(8)
F200 0.0657(15) 0.0291(11) 0.0275(9) -0.0003(8) 0.0214(10) 0.0020(10)
F201 0.0450(13) 0.0341(11) 0.0804(17) 0.0085(11) 0.0220(12) 0.0243(10)
F202 0.0343(12) 0.0252(14) 0.0416(11) 0.0086(12) 0.0149(8) 0.0008(12)
F400 0.0191(10) 0.0317(16) 0.0713(19) -0.0008(15) 0.0134(10) -0.0004(12)
F401 0.0474(13) 0.0351(11) 0.0749(16) 0.0324(11) 0.0105(11) 0.0042(9)
F402 0.0585(15) 0.0276(11) 0.0393(11) -0.0043(9) 0.0262(10) -0.0066(9)
S100 0.0178(4) 0.0259(3) 0.0189(3) 0.0066(2) 0.0062(3) 0.0035(3)
N2 0.0190(9) 0.0233(10) 0.0210(9) 0.0062(8) 0.0082(7) 0.0059(7)
S10 0.0179(4) 0.0265(3) 0.0258(4) 0.0051(3) 0.0043(3) 0.0056(3)
C36 0.021(3) 0.0126(17) 0.032(3) -0.0082(15) 0.0181(19) -0.004(2)
C360 0.040(4) 0.039(6) 0.038(5) 0.012(5) 0.025(3) 0.017(3)
Ni1 0.01961(8) 0.01136(7) 0.01738(7) 0.00558(5) 0.00765(5) 0.00451(5)

loop_
_atom_type_symbol
_atom_type_description
_atom_type_scat_dispersion_real
_atom_type_scat_dispersion_imag
_atom_type_scat_source
C C 0.0033 0.0016 'International Tables Vol C Tables 4.2.6.8 and 6.1.1.4'
O O 0.0106 0.0060 'International Tables Vol C Tables 4.2.6.8 and 6.1.1.4'
S S 0.1246 0.1234 'International Tables Vol C Tables 4.2.6.8 and 6.1.1.4'
Ni Ni 0.3393 1.1124 'International Tables Vol C Tables 4.2.6.8 and 6.1.1.4'
P P 0.1023 0.0942 'International Tables Vol C Tables 4.2.6.8 and 6.1.1.4'
F F 0.0171 0.0103 'International Tables Vol C Tables 4.2.6.8 and 6.1.1.4'
N N 0.0061 0.0033 'International Tables Vol C Tables 4.2.6.8 and 6.1.1.4'
H H 0.0000 0.0000 'International Tables Vol C Tables 4.2.6.8 and 6.1.1.4'

loop_
_geom_angle_atom_site_label_1
_geom_angle_atom_site_label_2
_geom_angle_atom_site_label_3
_geom_angle
_geom_angle_site_symmetry_1
_geom_angle_site_symmetry_3
C5 C00T C1 117.79(11) . .
C5 C00T C7 120.70(11) . .
C1 C00T C7 121.46(10) . .
C5 C00T Ni1 73.69(7) . .
C1 C00T Ni1 66.27(6) . .
C7 C00T Ni1 129.15(8) . .
C2 C1 C00T 121.40(10) . .
C2 C1 C9 118.06(10) . .
C00T C1 C9 120.14(10) . .
C2 C1 Ni1 74.84(6) . .
C00T C1 Ni1 74.66(6) . .
C9 C1 Ni1 116.11(7) . .
C3 C2 C1 118.20(11) . .
C3 C2 C8 120.85(11) . .
C1 C2 C8 120.85(10) . .
C3 C2 Ni1 73.55(7) . .
C1 C2 Ni1 66.21(6) . .
C8 C2 Ni1 128.73(8) . .
C2 C3 C4 121.17(11) . .
C2 C3 Ni1 69.79(7) . .
C4 C3 Ni1 72.17(7) . .
C2 C3 H3 119.4 . .
C4 C3 H3 119.4 . .
Ni1 C3 H3 131.6 . .
C5 C4 C3 119.59(11) . .
C5 C4 C6 120.15(12) . .
C3 C4 C6 120.04(12) . .
C5 C4 Ni1 71.32(7) . .
C3 C4 Ni1 71.23(7) . .
C6 C4 Ni1 134.31(9) . .
C00T C5 C4 121.46(11) . .
C00T C5 Ni1 69.58(7) . .
C4 C5 Ni1 72.13(7) . .
C00T C5 H5 119.3 . .
C4 C5 H5 119.3 . .
Ni1 C5 H5 132.1 . .
C4 C6 H6A 109.5 . .
C4 C6 H6B 109.5 . .
H6A C6 H6B 109.5 . .
C4 C6 H6C 109.5 . .
H6A C6 H6C 109.5 . .
H6B C6 H6C 109.5 . .
C00T C7 H7A 109.5 . .
C00T C7 H7B 109.5 . .
H7A C7 H7B 109.5 . .
C00T C7 H7C 109.5 . .
H7A C7 H7C 109.5 . .
H7B C7 H7C 109.5 . .
C2 C8 H8A 109.5 . .
C2 C8 H8B 109.5 . .
H8A C8 H8B 109.5 . .
C2 C8 H8C 109.5 . .
H8A C8 H8C 109.5 . .
H8B C8 H8C 109.5 . .
C11 C9 C10 120.70(10) . .
C11 C9 C1 123.76(10) . .
C10 C9 C1 115.37(10) . .
C9 C10 C14 119.56(10) . .
C9 C10 S1 119.88(8) . .
C14 C10 S1 120.51(9) . .
C9 C11 C12 120.92(11) . .
C9 C11 H11 119.5 . .
C12 C11 H11 119.5 . .
C13 C12 C11 117.23(10) . .
C13 C12 C24 121.44(10) . .
C11 C12 C24 121.32(11) . .
C12 C13 C14 123.06(11) . .
C12 C13 H13 118.5 . .
C14 C13 H13 118.5 . .
C13 C14 C10 118.50(10) . .
C13 C14 C15 120.08(10) . .
C10 C14 C15 121.34(10) . .
C21 C15 C16 120.30(11) . .
C21 C15 C14 120.47(11) . .
C16 C15 C14 119.22(11) . .
C18 C16 C15 118.94(12) . .
C18 C16 C17 120.62(12) . .
C15 C16 C17 120.43(12) . .
C16 C17 H17A 109.5 . .
C16 C17 H17B 109.5 . .
H17A C17 H17B 109.5 . .
C16 C17 H17C 109.5 . .
H17A C17 H17C 109.5 . .
H17B C17 H17C 109.5 . .
C19 C18 C16 121.47(13) . .
C19 C18 H18 119.3 . .
C16 C18 H18 119.3 . .
C20 C19 C18 118.54(12) . .
C20 C19 C23 120.44(15) . .
C18 C19 C23 121.01(15) . .
C19 C20 C21 121.82(13) . .
C19 C20 H20 119.1 . .
C21 C20 H20 119.1 . .
C20 C21 C15 118.89(12) . .
C20 C21 C22 120.10(12) . .
C15 C21 C22 121.01(11) . .
C21 C22 H22A 109.5 . .
C21 C22 H22B 109.5 . .
H22A C22 H22B 109.5 . .
C21 C22 H22C 109.5 . .
H22A C22 H22C 109.5 . .
H22B C22 H22C 109.5 . .
C19 C23 H23A 109.5 . .
C19 C23 H23B 109.5 . .
H23A C23 H23B 109.5 . .
C19 C23 H23C 109.5 . .
H23A C23 H23C 109.5 . .
H23B C23 H23C 109.5 . .
C101 C24 C102 110.76(19) . .
C101 C24 C100 108.3(2) . .
C102 C24 C100 107.64(18) . .
C101 C24 C12 109.13(12) . .
C102 C24 C12 108.92(13) . .
C201 C24 C12 109.4(4) . .
C100 C24 C12 112.09(12) . .
C201 C24 C202 113.2(6) . .
C12 C24 C202 115.4(3) . .
C201 C24 C200 103.6(6) . .
C12 C24 C200 110.9(3) . .
C202 C24 C200 103.6(6) . .
P1 C28 H28A 109.5 . .
P1 C28 H28B 109.5 . .
H28A C28 H28B 109.5 . .
P1 C28 H28C 109.5 . .
H28A C28 H28C 109.5 . .
H28B C28 H28C 109.5 . .
P1 C29 H29A 109.5 . .
P1 C29 H29B 109.5 . .
H29A C29 H29B 109.5 . .
P1 C29 H29C 109.5 . .
H29A C29 H29C 109.5 . .
H29B C29 H29C 109.5 . .
C35 C30 C31 119.48(12) . .
C35 C30 P1 119.01(10) . .
C31 C30 P1 121.50(11) . .
C32 C31 C30 119.52(15) . .
C32 C31 H31 120.2 . .
C30 C31 H31 120.2 . .
C33 C32 C31 120.67(15) . .
C33 C32 H32 119.7 . .
C31 C32 H32 119.7 . .
C32 C33 C34 119.98(14) . .
C32 C33 H33 120.0 . .
C34 C33 H33 120.0 . .
C33 C34 C35 120.36(17) . .
C33 C34 H34 119.8 . .
C35 C34 H34 119.8 . .
C30 C35 C34 119.94(15) . .
C30 C35 H35 120.0 . .
C34 C35 H35 120.0 . .
C24 C100 H10A 109.5 . .
C24 C100 H10B 109.5 . .
H10A C100 H10B 109.5 . .
C24 C100 H10C 109.5 . .
H10A C100 H10C 109.5 . .
H10B C100 H10C 109.5 . .
C24 C101 H10D 109.5 . .
C24 C101 H10E 109.5 . .
H10D C101 H10E 109.5 . .
C24 C101 H10F 109.5 . .
H10D C101 H10F 109.5 . .
H10E C101 H10F 109.5 . .
C24 C102 H10G 109.5 . .
C24 C102 H10H 109.5 . .
H10G C102 H10H 109.5 . .
C24 C102 H10I 109.5 . .
H10G C102 H10I 109.5 . .
H10H C102 H10I 109.5 . .
C24 C200 H20A 109.5 . .
C24 C200 H20B 109.5 . .
H20A C200 H20B 109.5 . .
C24 C200 H20C 109.5 . .
H20A C200 H20C 109.5 . .
H20B C200 H20C 109.5 . .
C24 C202 H20D 109.5 . .
C24 C202 H20E 109.5 . .
H20D C202 H20E 109.5 . .
C24 C202 H20F 109.5 . .
H20D C202 H20F 109.5 . .
H20E C202 H20F 109.5 . .
C24 C201 H20G 109.5 . .
C24 C201 H20H 109.5 . .
H20G C201 H20H 109.5 . .
C24 C201 H20I 109.5 . .
H20G C201 H20I 109.5 . .
H20H C201 H20I 109.5 . .
C10 S1 Ni1 101.75(4) . .
S20 N1 S2 123.6(3) . .
O201 S2 O200 118.7(4) . .
O201 S2 N1 116.4(4) . .
O200 S2 N1 107.2(3) . .
O201 S2 C37 103.4(5) . .
O200 S2 C37 106.4(5) . .
N1 S2 C37 102.8(5) . .
O41 S20 O40 117.9(4) . .
O41 S20 N1 117.7(3) . .
O40 S20 N1 107.5(3) . .
O41 S20 C370 104.8(4) . .
O40 S20 C370 103.7(4) . .
N1 S20 C370 103.1(4) . .
F500 C37 F501 110.2(10) . .
F500 C37 F502 106.1(10) . .
F501 C37 F502 100.0(9) . .
F500 C37 S2 116.4(9) . .
F501 C37 S2 113.4(8) . .
F502 C37 S2 109.2(8) . .
F100 C370 F101 110.6(8) . .
F100 C370 F102 110.7(6) . .
F101 C370 F102 107.8(6) . .
F100 C370 S20 109.9(5) . .
F101 C370 S20 109.3(5) . .
F102 C370 S20 108.4(7) . .
C28 P1 C30 105.64(7) . .
C28 P1 C29 104.78(9) . .
C30 P1 C29 104.19(6) . .
C28 P1 Ni1 112.59(6) . .
C30 P1 Ni1 115.38(4) . .
C29 P1 Ni1 113.28(5) . .
O3 S100 O1 118.72(14) . .
O3 S100 N2 116.93(15) . .
O1 S100 N2 107.66(12) . .
O3 S100 C360 102.3(6) . .
O1 S100 C360 107.1(6) . .
N2 S100 C360 102.1(5) . .
S10 N2 S100 124.80(13) . .
O5 S10 O2 119.43(16) . .
O5 S10 N2 107.85(14) . .
O2 S10 N2 116.74(13) . .
O5 S10 C36 100.6(5) . .
O2 S10 C36 103.0(4) . .
N2 S10 C36 107.1(5) . .
F201 C36 F202 116.0(10) . .
F201 C36 F200 113.8(12) . .
F202 C36 F200 104.1(9) . .
F201 C36 S10 110.7(8) . .
F202 C36 S10 106.1(10) . .
F200 C36 S10 105.2(8) . .
F400 C360 F402 110.0(11) . .
F400 C360 F401 103.1(10) . .
F402 C360 F401 96.6(11) . .
F400 C360 S100 122.2(12) . .
F402 C360 S100 113.1(9) . .
F401 C360 S100 108.0(9) . .
C1 Ni1 S1 86.86(3) . .
C1 Ni1 P1 175.19(3) . .
S1 Ni1 P1 88.388(12) . .
C1 Ni1 C00T 39.07(4) . .
S1 Ni1 C00T 102.76(3) . .
P1 Ni1 C00T 142.04(3) . .
C1 Ni1 C2 38.96(4) . .
S1 Ni1 C2 103.39(3) . .
P1 Ni1 C2 143.58(3) . .
C00T Ni1 C2 69.36(4) . .
C1 Ni1 C3 68.11(4) . .
S1 Ni1 C3 137.19(3) . .
P1 Ni1 C3 116.16(3) . .
C00T Ni1 C3 79.62(4) . .
C2 Ni1 C3 36.65(4) . .
C1 Ni1 C5 68.05(4) . .
S1 Ni1 C5 136.59(4) . .
P1 Ni1 C5 115.32(3) . .
C00T Ni1 C5 36.73(4) . .
C2 Ni1 C5 79.29(4) . .
C3 Ni1 C5 65.88(5) . .
C1 Ni1 C4 80.46(4) . .
S1 Ni1 C4 167.32(3) . .
P1 Ni1 C4 104.28(3) . .
C00T Ni1 C4 66.88(4) . .
C2 Ni1 C4 66.69(4) . .
C3 Ni1 C4 36.60(4) . .
C5 Ni1 C4 36.55(5) . .

loop_
_geom_bond_atom_site_label_1
_geom_bond_atom_site_label_2
_geom_bond_distance
_geom_bond_site_symmetry_2
C00T C5 1.4008(16) .
C00T C1 1.4344(16) .
C00T C7 1.4995(17) .
C00T Ni1 2.1949(12) .
C1 C2 1.4318(16) .
C1 C9 1.4938(15) .
C1 Ni1 2.0836(11) .
C2 C3 1.3981(16) .
C2 C8 1.5020(17) .
C2 Ni1 2.1979(11) .
C3 C4 1.4145(17) .
C3 Ni1 2.2462(12) .
C3 H3 0.9500 .
C4 C5 1.4131(18) .
C4 C6 1.5032(16) .
C4 Ni1 2.2585(11) .
C5 Ni1 2.2479(12) .
C5 H5 0.9500 .
C6 H6A 0.9800 .
C6 H6B 0.9800 .
C6 H6C 0.9800 .
C7 H7A 0.9800 .
C7 H7B 0.9800 .
C7 H7C 0.9800 .
C8 H8A 0.9800 .
C8 H8B 0.9800 .
C8 H8C 0.9800 .
C9 C11 1.3926(16) .
C9 C10 1.3981(15) .
C10 C14 1.4005(15) .
C10 S1 1.7721(11) .
C11 C12 1.4024(16) .
C11 H11 0.9500 .
C12 C13 1.3953(17) .
C12 C24 1.5326(16) .
C13 C14 1.3971(16) .
C13 H13 0.9500 .
C14 C15 1.4927(16) .
C15 C21 1.3983(17) .
C15 C16 1.4040(17) .
C16 C18 1.3974(18) .
C16 C17 1.504(2) .
C17 H17A 0.9800 .
C17 H17B 0.9800 .
C17 H17C 0.9800 .
C18 C19 1.389(2) .
C18 H18 0.9500 .
C19 C20 1.386(2) .
C19 C23 1.5138(19) .
C20 C21 1.3955(17) .
C20 H20 0.9500 .
C21 C22 1.5070(19) .
C22 H22A 0.9800 .
C22 H22B 0.9800 .
C22 H22C 0.9800 .
C23 H23A 0.9800 .
C23 H23B 0.9800 .
C23 H23C 0.9800 .
C24 C101 1.516(3) .
C24 C102 1.520(3) .
C24 C201 1.524(9) .
C24 C100 1.525(3) .
C24 C202 1.549(8) .
C24 C200 1.556(8) .
C28 P1 1.8015(15) .
C28 H28A 0.9800 .
C28 H28B 0.9800 .
C28 H28C 0.9800 .
C29 P1 1.8140(14) .
C29 H29A 0.9800 .
C29 H29B 0.9800 .
C29 H29C 0.9800 .
C30 C35 1.3860(19) .
C30 C31 1.3951(17) .
C30 P1 1.8069(12) .
C31 C32 1.392(2) .
C31 H31 0.9500 .
C32 C33 1.368(3) .
C32 H32 0.9500 .
C33 C34 1.377(3) .
C33 H33 0.9500 .
C34 C35 1.390(2) .
C34 H34 0.9500 .
C35 H35 0.9500 .
C100 H10A 0.9800 .
C100 H10B 0.9800 .
C100 H10C 0.9800 .
C101 H10D 0.9800 .
C101 H10E 0.9800 .
C101 H10F 0.9800 .
C102 H10G 0.9800 .
C102 H10H 0.9800 .
C102 H10I 0.9800 .
C200 H20A 0.9800 .
C200 H20B 0.9800 .
C200 H20C 0.9800 .
C202 H20D 0.9800 .
C202 H20E 0.9800 .
C202 H20F 0.9800 .
C201 H20G 0.9800 .
C201 H20H 0.9800 .
C201 H20I 0.9800 .
S1 Ni1 2.1729(3) .
N1 S20 1.578(6) .
N1 S2 1.586(5) .
S2 O201 1.411(5) .
S2 O200 1.426(6) .
S2 C37 1.788(12) .
S20 O41 1.412(4) .
S20 O40 1.440(4) .
S20 C370 1.869(9) .
C37 F500 1.234(13) .
C37 F501 1.306(13) .
C37 F502 1.407(14) .
C370 F100 1.284(11) .
C370 F101 1.299(10) .
C370 F102 1.328(8) .
P1 Ni1 2.1748(3) .
O5 S10 1.429(3) .
O2 S10 1.437(2) .
O3 S100 1.430(2) .
O1 S100 1.432(2) .
F200 C36 1.369(16) .
F201 C36 1.194(16) .
F202 C36 1.338(12) .
F400 C360 1.243(16) .
F401 C360 1.469(16) .
F402 C360 1.387(18) .
S100 N2 1.574(2) .
S100 C360 1.756(14) .
N2 S10 1.574(2) .
S10 C36 1.922(14) .
